data_2012984
loop_
_publ_author_name
'Henderson, Wesley A.'
'Young, Victor G. Jr'
'Brooks, Neil R.'
'Smyrl, William H.'

_publ_section_title
;
 Li^+^ cation coordination in [Li~2~(CF~3~SO~3~)~2~(diglyme)] and
 [Li~3~(C~2~F~3~O~2~)~3~(diglyme)]
;
_journal_issue 10
_journal_name_full 'Acta Crystallographica Section C'
_journal_page_first m501
_journal_page_last m503
_journal_paper_doi 10.1107/S0108270102015135
_journal_volume 58
_journal_year 2002
_chemical_formula_iupac '[Li2 (C F3 S O)2 (C6 H14 O3)]'
_chemical_formula_moiety 'C8 H14 F6 Li2 O9 S2'
_chemical_formula_sum 'C8 H14 F6 Li2 O9 S2'
_chemical_formula_weight 446.19
_chemical_name_common 01023a
_chemical_name_systematic
;
poly[[[bis(2-methoxyethyl)
ether]lithium(I)]-di-\m~3~-trifluoromethanesulfonato-lithium(I)]
;
_space_group_IT_number 2
_symmetry_cell_setting triclinic
_symmetry_space_group_name_Hall '-P 1'
_symmetry_space_group_name_H-M 'P -1'
_atom_sites_solution_hydrogens geom
_atom_sites_solution_primary direct
_atom_sites_solution_secondary difmap
_audit_creation_method SHELXL97
_cell_angle_alpha 67.566(5)
_cell_angle_beta 89.831(5)
_cell_angle_gamma 71.435(5)
_cell_formula_units_Z 2
_cell_length_a 8.678(3)
_cell_length_b 10.815(3)
_cell_length_c 11.899(4)
_cell_measurement_reflns_used 1639
_cell_measurement_temperature 173(2)
_cell_measurement_theta_max 25.06
_cell_measurement_theta_min 1.87
_cell_volume 969.5(5)
_computing_cell_refinement 'SAINT (Bruker, 2000)'
_computing_data_collection 'SMART (Bruker, 2000)'
_computing_data_reduction SAINT
_computing_molecular_graphics 'SHELXTL/PC (Bruker, 1998)'
_computing_publication_material 'SHELXTL/PC and PLATON (Spek, 2001)'
_computing_structure_refinement 'SHELXL97 (Sheldrick, 1997)'
_computing_structure_solution 'SHELXS97 (Sheldrick, 1990)'
_diffrn_ambient_temperature 173(2)
_diffrn_measured_fraction_theta_full 0.99
_diffrn_measured_fraction_theta_max 0.99
_diffrn_measurement_device_type 'Bruker CCD-platform area-detector'
_diffrn_measurement_method '\f and \w'
_diffrn_radiation_monochromator graphite
_diffrn_radiation_source 'fine-focus sealed tube'
_diffrn_radiation_type MoK\a
_diffrn_radiation_wavelength 0.71073
_diffrn_reflns_av_R_equivalents 0.038
_diffrn_reflns_av_sigmaI/netI 0.054
_diffrn_reflns_limit_h_max 10
_diffrn_reflns_limit_h_min -10
_diffrn_reflns_limit_k_max 12
_diffrn_reflns_limit_k_min -11
_diffrn_reflns_limit_l_max 14
_diffrn_reflns_limit_l_min 0
_diffrn_reflns_number 7068
_diffrn_reflns_theta_full 25.06
_diffrn_reflns_theta_max 25.06
_diffrn_reflns_theta_min 1.87
_diffrn_standards_decay_% 0
_diffrn_standards_interval_count 0
_diffrn_standards_interval_time 0
_diffrn_standards_number 0
_exptl_absorpt_coefficient_mu 0.365
_exptl_absorpt_correction_T_max 0.986
_exptl_absorpt_correction_T_min 0.898
_exptl_absorpt_correction_type multi-scan
_exptl_absorpt_process_details '(SADABS; Blessing, 1995; Sheldrick, 2000)'
_exptl_crystal_colour colourless
_exptl_crystal_density_diffrn 1.528
_exptl_crystal_density_meas ?
_exptl_crystal_density_method 'not measured'
_exptl_crystal_description plate
_exptl_crystal_F_000 452
_exptl_crystal_size_max 0.30
_exptl_crystal_size_mid 0.20
_exptl_crystal_size_min 0.04
_refine_diff_density_max 0.43
_refine_diff_density_min -0.36
_refine_ls_extinction_method none
_refine_ls_goodness_of_fit_ref 1.020
_refine_ls_hydrogen_treatment constr
_refine_ls_matrix_type full
_refine_ls_number_parameters 246
_refine_ls_number_reflns 3402
_refine_ls_number_restraints 0
_refine_ls_restrained_S_all 1.020
_refine_ls_R_factor_all 0.054
_refine_ls_R_factor_gt 0.041
_refine_ls_shift/su_max <0.001
_refine_ls_shift/su_mean 0.000
_refine_ls_structure_factor_coef Fsqd
_refine_ls_weighting_details 'w = 1/[\s^2^(Fo^2^)+(0.0527P)^2^+0.5304P] where P=(Fo^2^+2Fc^2^)/3'
_refine_ls_weighting_scheme calc
_refine_ls_wR_factor_gt 0.107
_refine_ls_wR_factor_ref 0.116
_reflns_number_gt 2751
_reflns_number_total 3402
_reflns_threshold_expression I>2\s(I)
_cod_data_source_file gg1134.cif
_cod_data_source_block I
_cod_depositor_comments
;
The following automatic conversions were performed:
'_symmetry_cell_setting' value 'Triclinic' changed to 'triclinic'
according to '/home/saulius/struct/CIF-dictionaries/cif_core.dic'
dictionary named 'cif_core.dic' version 2.4.1 from
2010-06-29.

'_geom_bond_publ_flag' value 'Y' changed to 'y' according to
'/home/saulius/struct/CIF-dictionaries/cif_core.dic' dictionary named
'cif_core.dic' version 2.4.1 from 2010-06-29 (9 times).

Automatic conversion script
Id: cif_fix_enum 1527 2010-12-29 10:47:43Z saulius 

The following automatic conversions were performed:

'_symmetry_cell_setting' value 'Triclinic' changed to 'triclinic'
according to /home/saulius/struct/CIF-dictionaries/cif_core.dic
dictionary named 'cif_core.dic' version 2.4.1 from
2010-06-29.

'_geom_bond_publ_flag' value 'Y' changed to 'y'
according to /home/saulius/struct/CIF-dictionaries/cif_core.dic
dictionary named 'cif_core.dic' version 2.4.1 from 2010-06-29 (9
times).

'_geom_angle_publ_flag' value 'N' changed to 'n' according
to /home/saulius/struct/CIF-dictionaries/cif_core.dic dictionary
named 'cif_core.dic' version 2.4.1 from 2010-06-29 (16
times).

'_geom_torsion_publ_flag' value 'Y' changed to 'y' according
to /home/saulius/struct/CIF-dictionaries/cif_core.dic dictionary
named 'cif_core.dic' version 2.4.1 from 2010-06-29 (6 times).

Automatic conversion script
Id: cif_fix_values 1715 2011-07-08 13:25:40Z adriana 

The following automatic conversions were performed:

'_exptl_crystal_density_meas' value 'not measured' was changed to '?'
- the value is perceived as not measured.

Automatic conversion script
Id: cif_fix_values 3008 2015-01-20 13:52:24Z robertas 
;
_cod_original_sg_symbol_Hall -P1
_cod_original_sg_symbol_H-M P-1
_cod_database_code 2012984
_cod_database_fobs_code 2012984

loop_
_symmetry_equiv_pos_as_xyz
'x, y, z'
'-x, -y, -z'

loop_
_atom_site_label
_atom_site_fract_x
_atom_site_fract_y
_atom_site_fract_z
_atom_site_U_iso_or_equiv
_atom_site_adp_type
_atom_site_calc_flag
_atom_site_refinement_flags
_atom_site_occupancy
_atom_site_disorder_assembly
_atom_site_disorder_group
_atom_site_type_symbol
Li1 0.3023(5) 0.9632(5) 0.1689(3) 0.0321(9) Uani d . 1 . . Li
Li2 0.2518(5) 0.9804(5) 0.5497(3) 0.0313(9) Uani d . 1 . . Li
C1 0.0496(5) 1.2477(4) -0.0144(3) 0.0700(10) Uani d . 1 . . C
H1A 0.0633 1.3255 -0.0859 0.105 Uiso calc R 1 . . H
H1B 0.0544 1.2684 0.0586 0.105 Uiso calc R 1 . . H
H1C -0.0568 1.2388 -0.0284 0.105 Uiso calc R 1 . . H
O1 0.1770(2) 1.1183(2) 0.00348(16) 0.0446(5) Uani d . 1 . . O
C2 0.1622(4) 1.0705(4) -0.0909(2) 0.0514(8) Uani d . 1 . . C
H2A 0.1541 1.1469 -0.1724 0.062 Uiso calc R 1 . . H
H2B 0.0622 1.0446 -0.0878 0.062 Uiso calc R 1 . . H
C3 0.3098(4) 0.9447(4) -0.0705(2) 0.0521(8) Uani d . 1 . . C
H3A 0.2943 0.8969 -0.1238 0.063 Uiso calc R 1 . . H
H3B 0.4067 0.9743 -0.0908 0.063 Uiso calc R 1 . . H
O2 0.3341(2) 0.8499(2) 0.05505(16) 0.0426(5) Uani d . 1 . . O
C4 0.4852(4) 0.7332(3) 0.0901(3) 0.0516(8) Uani d . 1 . . C
H4A 0.5727 0.7646 0.0473 0.062 Uiso calc R 1 . . H
H4B 0.4734 0.6566 0.0684 0.062 Uiso calc R 1 . . H
C5 0.5276(4) 0.6803(3) 0.2255(3) 0.0451(7) Uani d . 1 . . C
H5A 0.4453 0.6409 0.2688 0.054 Uiso calc R 1 . . H
H5B 0.6368 0.6045 0.2535 0.054 Uiso calc R 1 . . H
O3 0.5283(2) 0.79872(19) 0.25000(16) 0.0364(4) Uani d . 1 . . O
C6 0.5890(4) 0.7592(3) 0.3750(3) 0.0467(7) Uani d . 1 . . C
H6A 0.7007 0.6898 0.3951 0.070 Uiso calc R 1 . . H
H6B 0.5177 0.7168 0.4291 0.070 Uiso calc R 1 . . H
H6C 0.5903 0.8440 0.3865 0.070 Uiso calc R 1 . . H
S1 0.38367(7) 1.15752(6) 0.30799(5) 0.02634(18) Uani d . 1 . . S
O4 0.3395(2) 1.11136(19) 0.21844(15) 0.0362(4) Uani d . 1 . . O
O5 0.3069(2) 1.1238(2) 0.41657(16) 0.0412(4) Uani d . 1 . . O
O6 0.5556(2) 1.1329(2) 0.32826(16) 0.0384(4) Uani d . 1 . . O
C7 0.2935(4) 1.3509(3) 0.2335(3) 0.0451(7) Uani d . 1 . . C
F1 0.1320(2) 1.3918(2) 0.2090(2) 0.0755(6) Uani d . 1 . . F
F2 0.3267(3) 1.4108(2) 0.30417(18) 0.0737(6) Uani d . 1 . . F
F3 0.3508(3) 1.4008(2) 0.12917(17) 0.0744(6) Uani d . 1 . . F
S2 0.08843(7) 0.85874(6) 0.39104(5) 0.02657(17) Uani d . 1 . . S
O7 0.1613(2) 0.88230(19) 0.28022(15) 0.0361(4) Uani d . 1 . . O
O8 0.1731(2) 0.8700(2) 0.48812(16) 0.0414(5) Uani d . 1 . . O
O9 -0.0863(2) 0.92593(19) 0.37151(15) 0.0355(4) Uani d . 1 . . O
C8 0.1180(3) 0.6696(3) 0.4511(3) 0.0400(6) Uani d . 1 . . C
F4 0.2756(2) 0.59290(18) 0.47376(18) 0.0626(5) Uani d . 1 . . F
F5 0.0539(3) 0.6299(2) 0.55376(18) 0.0722(6) Uani d . 1 . . F
F6 0.0480(2) 0.63870(19) 0.37101(19) 0.0657(5) Uani d . 1 . . F

loop_
_atom_site_aniso_label
_atom_site_aniso_U_11
_atom_site_aniso_U_22
_atom_site_aniso_U_33
_atom_site_aniso_U_12
_atom_site_aniso_U_13
_atom_site_aniso_U_23
Li1 0.031(2) 0.044(2) 0.024(2) -0.0169(19) 0.0047(16) -0.0130(18)
Li2 0.031(2) 0.043(2) 0.025(2) -0.0155(18) 0.0041(16) -0.0173(18)
C1 0.067(2) 0.055(2) 0.072(2) -0.0057(18) -0.0257(18) -0.0203(18)
O1 0.0504(12) 0.0512(12) 0.0301(9) -0.0169(10) -0.0092(8) -0.0143(8)
C2 0.0586(19) 0.080(2) 0.0230(13) -0.0372(18) -0.0005(12) -0.0167(14)
C3 0.067(2) 0.078(2) 0.0282(14) -0.0393(19) 0.0146(13) -0.0278(15)
O2 0.0493(12) 0.0595(13) 0.0315(10) -0.0257(10) 0.0138(8) -0.0257(9)
C4 0.059(2) 0.060(2) 0.0550(18) -0.0242(16) 0.0213(15) -0.0401(16)
C5 0.0492(17) 0.0404(16) 0.0525(17) -0.0145(13) 0.0099(13) -0.0264(14)
O3 0.0375(10) 0.0350(10) 0.0399(10) -0.0120(8) 0.0024(8) -0.0188(8)
C6 0.0453(16) 0.0459(17) 0.0448(16) -0.0100(13) -0.0101(13) -0.0183(14)
S1 0.0279(3) 0.0292(3) 0.0236(3) -0.0102(2) 0.0008(2) -0.0119(2)
O4 0.0380(10) 0.0398(10) 0.0348(9) -0.0115(8) -0.0034(7) -0.0206(8)
O5 0.0480(11) 0.0468(11) 0.0326(10) -0.0205(9) 0.0129(8) -0.0166(8)
O6 0.0274(9) 0.0501(11) 0.0360(10) -0.0127(8) -0.0032(7) -0.0161(8)
C7 0.0599(19) 0.0351(15) 0.0388(15) -0.0135(14) 0.0062(13) -0.0158(13)
F1 0.0540(12) 0.0517(12) 0.0890(15) 0.0136(9) -0.0134(10) -0.0209(10)
F2 0.1162(18) 0.0456(11) 0.0717(13) -0.0280(11) 0.0046(12) -0.0364(10)
F3 0.1149(18) 0.0443(11) 0.0513(11) -0.0285(11) 0.0232(11) -0.0052(9)
S2 0.0281(3) 0.0325(3) 0.0251(3) -0.0138(3) 0.0044(2) -0.0150(3)
O7 0.0362(10) 0.0467(11) 0.0314(9) -0.0207(8) 0.0113(7) -0.0166(8)
O8 0.0470(11) 0.0506(12) 0.0363(10) -0.0206(9) -0.0024(8) -0.0243(9)
O9 0.0293(9) 0.0476(11) 0.0348(9) -0.0112(8) 0.0067(7) -0.0235(8)
C8 0.0437(16) 0.0368(15) 0.0422(15) -0.0175(13) 0.0066(12) -0.0155(13)
F4 0.0530(11) 0.0385(10) 0.0778(13) -0.0031(8) -0.0008(9) -0.0142(9)
F5 0.0961(16) 0.0584(12) 0.0605(12) -0.0426(12) 0.0336(11) -0.0092(10)
F6 0.0808(14) 0.0500(11) 0.0834(14) -0.0323(10) -0.0010(10) -0.0367(10)

loop_
_atom_type_symbol
_atom_type_description
_atom_type_scat_dispersion_real
_atom_type_scat_dispersion_imag
_atom_type_scat_source
C C 0.0033 0.0016 'International Tables Vol C Tables 4.2.6.8 and 6.1.1.4'
H H 0.0000 0.0000 'International Tables Vol C Tables 4.2.6.8 and 6.1.1.4'
Li Li -0.0003 0.0001 'International Tables Vol C Tables 4.2.6.8 and 6.1.1.4'
O O 0.0106 0.0060 'International Tables Vol C Tables 4.2.6.8 and 6.1.1.4'
F F 0.0171 0.0103 'International Tables Vol C Tables 4.2.6.8 and 6.1.1.4'
S S 0.1246 0.1234 'International Tables Vol C Tables 4.2.6.8 and 6.1.1.4'

loop_
_geom_angle_atom_site_label_1
_geom_angle_atom_site_label_2
_geom_angle_atom_site_label_3
_geom_angle_site_symmetry_1
_geom_angle_site_symmetry_3
_geom_angle
_geom_angle_publ_flag
O7 Li1 O4 . . 106.5(2) n
O7 Li1 O1 . . 113.4(2) n
O4 Li1 O1 . . 90.50(19) n
O7 Li1 O3 . . 98.91(19) n
O4 Li1 O3 . . 98.63(17) n
O1 Li1 O3 . . 142.4(2) n
O7 Li1 O2 . . 101.47(19) n
O4 Li1 O2 . . 152.0(2) n
O1 Li1 O2 . . 77.50(15) n
O3 Li1 O2 . . 77.61(16) n
O8 Li2 O5 . . 109.8(2) n
O8 Li2 O9 . 2_576 110.7(2) n
O5 Li2 O9 . 2_576 108.7(2) n
O8 Li2 O6 . 2_676 113.0(2) n
O5 Li2 O6 . 2_676 108.2(2) n
O9 Li2 O6 2_576 2_676 106.37(19) n
O1 C1 H1A . . 109.5 ?
O1 C1 H1B . . 109.5 ?
H1A C1 H1B . . 109.5 ?
O1 C1 H1C . . 109.5 ?
H1A C1 H1C . . 109.5 ?
H1B C1 H1C . . 109.5 ?
C2 O1 C1 . . 112.4(2) ?
C2 O1 Li1 . . 115.7(2) ?
C1 O1 Li1 . . 126.1(2) ?
O1 C2 C3 . . 107.8(2) ?
O1 C2 H2A . . 110.2 ?
C3 C2 H2A . . 110.2 ?
O1 C2 H2B . . 110.2 ?
C3 C2 H2B . . 110.2 ?
H2A C2 H2B . . 108.5 ?
O2 C3 C2 . . 108.0(2) ?
O2 C3 H3A . . 110.1 ?
C2 C3 H3A . . 110.1 ?
O2 C3 H3B . . 110.1 ?
C2 C3 H3B . . 110.1 ?
H3A C3 H3B . . 108.4 ?
C3 O2 C4 . . 113.3(2) ?
C3 O2 Li1 . . 110.5(2) ?
C4 O2 Li1 . . 112.91(18) ?
O2 C4 C5 . . 107.2(2) ?
O2 C4 H4A . . 110.3 ?
C5 C4 H4A . . 110.3 ?
O2 C4 H4B . . 110.3 ?
C5 C4 H4B . . 110.3 ?
H4A C4 H4B . . 108.5 ?
O3 C5 C4 . . 106.8(2) ?
O3 C5 H5A . . 110.4 ?
C4 C5 H5A . . 110.4 ?
O3 C5 H5B . . 110.4 ?
C4 C5 H5B . . 110.4 ?
H5A C5 H5B . . 108.6 ?
C5 O3 C6 . . 112.7(2) ?
C5 O3 Li1 . . 107.80(19) ?
C6 O3 Li1 . . 120.03(19) ?
O3 C6 H6A . . 109.5 ?
O3 C6 H6B . . 109.5 ?
H6A C6 H6B . . 109.5 ?
O3 C6 H6C . . 109.5 ?
H6A C6 H6C . . 109.5 ?
H6B C6 H6C . . 109.5 ?
O5 S1 O6 . . 114.92(11) ?
O5 S1 O4 . . 115.60(11) ?
O6 S1 O4 . . 114.18(11) ?
O5 S1 C7 . . 103.05(12) ?
O6 S1 C7 . . 103.32(13) ?
O4 S1 C7 . . 103.43(12) ?
S1 O4 Li1 . . 152.27(16) ?
S1 O5 Li2 . . 147.48(18) ?
S1 O6 Li2 . 2_676 142.17(17) ?
F3 C7 F1 . . 107.8(2) ?
F3 C7 F2 . . 107.8(2) ?
F1 C7 F2 . . 108.1(2) ?
F3 C7 S1 . . 111.14(19) ?
F1 C7 S1 . . 110.9(2) ?
F2 C7 S1 . . 111.0(2) ?
O7 S2 O9 . . 113.81(10) ?
O7 S2 O8 . . 115.78(11) ?
O9 S2 O8 . . 115.33(11) ?
O7 S2 C8 . . 103.19(12) ?
O9 S2 C8 . . 103.71(12) ?
O8 S2 C8 . . 102.60(12) ?
S2 O7 Li1 . . 151.12(16) ?
S2 O8 Li2 . . 150.01(18) ?
S2 O9 Li2 . 2_576 137.29(15) ?
F5 C8 F4 . . 108.2(2) ?
F5 C8 F6 . . 108.0(2) ?
F4 C8 F6 . . 107.6(2) ?
F5 C8 S2 . . 111.18(19) ?
F4 C8 S2 . . 110.70(18) ?
F6 C8 S2 . . 110.98(19) ?

loop_
_geom_bond_atom_site_label_1
_geom_bond_atom_site_label_2
_geom_bond_site_symmetry_2
_geom_bond_distance
_geom_bond_publ_flag
Li1 O1 . 2.050(4) y
Li1 O2 . 2.113(4) y
Li1 O3 . 2.103(5) y
Li1 O4 . 2.017(4) y
Li1 O7 . 1.951(4) y
Li2 O5 . 1.933(4) y
Li2 O8 . 1.901(4) y
Li2 O6 2_676 1.938(4) y
Li2 O9 2_576 1.939(4) y
C1 O1 . 1.419(4) ?
C1 H1A . 0.9800 ?
C1 H1B . 0.9800 ?
C1 H1C . 0.9800 ?
O1 C2 . 1.425(3) ?
C2 C3 . 1.481(5) ?
C2 H2A . 0.9900 ?
C2 H2B . 0.9900 ?
C3 O2 . 1.422(3) ?
C3 H3A . 0.9900 ?
C3 H3B . 0.9900 ?
O2 C4 . 1.426(4) ?
C4 C5 . 1.491(4) ?
C4 H4A . 0.9900 ?
C4 H4B . 0.9900 ?
C5 O3 . 1.420(3) ?
C5 H5A . 0.9900 ?
C5 H5B . 0.9900 ?
O3 C6 . 1.431(3) ?
C6 H6A . 0.9800 ?
C6 H6B . 0.9800 ?
C6 H6C . 0.9800 ?
O9 Li2 2_576 1.939(4) ?
O6 Li2 2_676 1.938(4) ?
S1 O4 . 1.4358(17) ?
S1 O5 . 1.4270(18) ?
S1 O6 . 1.4334(18) ?
S1 C7 . 1.822(3) ?
S2 O7 . 1.4301(18) ?
S2 O8 . 1.4350(17) ?
S2 O9 . 1.4329(18) ?
S2 C8 . 1.820(3) ?
C7 F1 . 1.324(3) ?
C7 F2 . 1.322(3) ?
C7 F3 . 1.317(3) ?
C8 F4 . 1.319(3) ?
C8 F5 . 1.316(3) ?
C8 F6 . 1.329(3) ?

loop_
_geom_torsion_atom_site_label_1
_geom_torsion_atom_site_label_2
_geom_torsion_atom_site_label_3
_geom_torsion_atom_site_label_4
_geom_torsion_site_symmetry_1
_geom_torsion_site_symmetry_4
_geom_torsion
_geom_torsion_publ_flag
O7 Li1 O1 C2 . . -91.1(3) ?
O4 Li1 O1 C2 . . 160.6(2) ?
O3 Li1 O1 C2 . . 55.7(4) ?
O2 Li1 O1 C2 . . 6.1(2) ?
O7 Li1 O1 C1 . . 59.9(3) ?
O4 Li1 O1 C1 . . -48.4(3) ?
O3 Li1 O1 C1 . . -153.3(3) ?
O2 Li1 O1 C1 . . 157.1(3) ?
C1 O1 C2 C3 . . 173.9(3) y
Li1 O1 C2 C3 . . -31.1(3) ?
O1 C2 C3 O2 . . 48.5(3) y
C2 C3 O2 C4 . . -172.0(2) y
C2 C3 O2 Li1 . . -44.2(3) ?
O7 Li1 O2 C3 . . 133.2(2) ?
O4 Li1 O2 C3 . . -45.0(5) ?
O1 Li1 O2 C3 . . 21.5(2) ?
O3 Li1 O2 C3 . . -130.0(2) ?
O7 Li1 O2 C4 . . -98.7(2) ?
O4 Li1 O2 C4 . . 83.1(5) ?
O1 Li1 O2 C4 . . 149.6(2) ?
O3 Li1 O2 C4 . . -2.0(2) ?
C3 O2 C4 C5 . . 156.8(2) y
Li1 O2 C4 C5 . . 30.3(3) ?
O2 C4 C5 O3 . . -55.0(3) y
C4 C5 O3 C6 . . -172.0(2) y
C4 C5 O3 Li1 . . 53.2(3) ?
O7 Li1 O3 C5 . . 71.5(2) ?
O4 Li1 O3 C5 . . 179.84(19) ?
O1 Li1 O3 C5 . . -78.0(4) ?
O2 Li1 O3 C5 . . -28.4(2) ?
O7 Li1 O3 C6 . . -59.3(3) ?
O4 Li1 O3 C6 . . 49.0(3) ?
O1 Li1 O3 C6 . . 151.2(3) ?
O2 Li1 O3 C6 . . -159.2(2) ?
O5 S1 O4 Li1 . . -48.0(4) ?
O6 S1 O4 Li1 . . 88.7(4) ?
C7 S1 O4 Li1 . . -159.8(3) ?
O7 Li1 O4 S1 . . 50.0(4) ?
O1 Li1 O4 S1 . . 164.6(3) ?
O3 Li1 O4 S1 . . -52.0(4) ?
O2 Li1 O4 S1 . . -131.8(4) ?
O6 S1 O5 Li2 . . -86.9(3) ?
O4 S1 O5 Li2 . . 49.4(3) ?
C7 S1 O5 Li2 . . 161.5(3) ?
O8 Li2 O5 S1 . . -44.0(4) ?
O9 Li2 O5 S1 2_576 . -165.3(2) ?
O6 Li2 O5 S1 2_676 . 79.6(3) ?
O5 S1 O6 Li2 . 2_676 25.2(3) ?
O4 S1 O6 Li2 . 2_676 -111.8(3) ?
C7 S1 O6 Li2 . 2_676 136.6(3) ?
O5 S1 C7 F3 . . -179.4(2) ?
O6 S1 C7 F3 . . 60.6(2) ?
O4 S1 C7 F3 . . -58.7(2) ?
O5 S1 C7 F1 . . -59.6(2) ?
O6 S1 C7 F1 . . -179.51(19) ?
O4 S1 C7 F1 . . 61.2(2) ?
O5 S1 C7 F2 . . 60.6(2) ?
O6 S1 C7 F2 . . -59.3(2) ?
O4 S1 C7 F2 . . -178.6(2) ?
O9 S2 O7 Li1 . . 114.0(4) ?
O8 S2 O7 Li1 . . -23.1(4) ?
C8 S2 O7 Li1 . . -134.3(4) ?
O4 Li1 O7 S2 . . -16.2(5) ?
O1 Li1 O7 S2 . . -114.1(3) ?
O3 Li1 O7 S2 . . 85.6(4) ?
O2 Li1 O7 S2 . . 164.7(3) ?
O7 S2 O8 Li2 . . 62.8(4) ?
O9 S2 O8 Li2 . . -73.6(4) ?
C8 S2 O8 Li2 . . 174.4(3) ?
O5 Li2 O8 S2 . . -31.4(5) ?
O9 Li2 O8 S2 2_576 . 88.7(4) ?
O6 Li2 O8 S2 2_676 . -152.2(3) ?
O7 S2 O9 Li2 . 2_576 -143.8(2) ?
O8 S2 O9 Li2 . 2_576 -6.5(3) ?
C8 S2 O9 Li2 . 2_576 104.8(3) ?
O7 S2 C8 F5 . . -178.76(18) ?
O9 S2 C8 F5 . . -59.8(2) ?
O8 S2 C8 F5 . . 60.6(2) ?
O7 S2 C8 F4 . . 61.0(2) ?
O9 S2 C8 F4 . . 179.91(18) ?
O8 S2 C8 F4 . . -59.7(2) ?
O7 S2 C8 F6 . . -58.5(2) ?
O9 S2 C8 F6 . . 60.4(2) ?
O8 S2 C8 F6 . . -179.17(19) ?
